data_4038946
loop_
_publ_author_name
'Beaudoin, Daniel'
'Blair-Pereira, Joao-Nicolas'
'Langis-Barsetti, Sophie'
'Maris, Thierry'
'Wuest, James D.'

_publ_section_title
;
 Predictably Ordered Open Hydrogen-Bonded Networks Built from
 Indeno[1,2-b]fluorenes.
;
_journal_issue 16
_journal_name_full 'The Journal of organic chemistry'
_journal_page_first 8536
_journal_page_last 8547
_journal_paper_doi 10.1021/acs.joc.7b01333
_journal_volume 82
_journal_year 2017
_chemical_compound_source 'Synthesized by the authors. See text'
_chemical_formula_moiety 'C56 H42 N20, 9(C4 H8 O2), 8(C2 H6 O S)'
_chemical_formula_sum 'C108 H162 N20 O26 S8'
_chemical_formula_weight 2413.06
_chemical_name_systematic
; 
 6,6',6'',6'''-[6,12-dihydroindeno[1,2-b]fluorene
-6,6,12,12-tetrayltetrakis(4,1-phenylene)]
tetrakis(1,3,5-triazine-2,4-diamine) 
1,4-dioxane solvate dimethyl sulfoxide solvate 
;
_space_group_IT_number 2
_space_group_name_Hall '-P 1'
_space_group_name_H-M_alt 'P -1'
_symmetry_cell_setting triclinic
_symmetry_space_group_name_Hall '-P 1'
_symmetry_space_group_name_H-M 'P -1'
_atom_sites_solution_hydrogens geom
_atom_sites_solution_primary direct
_atom_sites_solution_secondary difmap
_audit_creation_method SHELXL-97
_cell_angle_alpha 100.214(2)
_cell_angle_beta 90.119(2)
_cell_angle_gamma 95.774(2)
_cell_formula_units_Z 1
_cell_length_a 11.1540(5)
_cell_length_b 14.2902(6)
_cell_length_c 19.7538(9)
_cell_measurement_reflns_used 9920
_cell_measurement_temperature 150
_cell_measurement_theta_max 68.66
_cell_measurement_theta_min 2.27
_cell_volume 3082.4(2)
_computing_cell_refinement 'SAINT V8.27B(Bruker AXS, 2012)'
_computing_data_collection 'APEX2  (Bruker AXS, 2012)'
_computing_data_reduction 'SAINT V8.27B(Bruker AXS, 2012)'
_computing_molecular_graphics 'SHELXTL  (Bruker AXS, 2003)'
_computing_publication_material 'UdMX (Maris, 2004)'
_computing_structure_refinement 'SHELXL97 (Sheldrick, 2008)'
_computing_structure_solution 'SHELXS97 (Sheldrick, 2008)'
_diffrn_ambient_temperature 150
_diffrn_detector_area_resol_mean 8.3
_diffrn_measured_fraction_theta_full 0.976
_diffrn_measured_fraction_theta_max 0.976
_diffrn_measurement_device_type 'Bruker Microstar'
_diffrn_measurement_method \w
_diffrn_radiation_monochromator 'Helios optics'
_diffrn_radiation_source 'Rotating Anode'
_diffrn_radiation_type CuK\a
_diffrn_radiation_wavelength 1.54178
_diffrn_reflns_av_R_equivalents 0.000
_diffrn_reflns_av_sigmaI/netI 0.0574
_diffrn_reflns_limit_h_max 13
_diffrn_reflns_limit_h_min -13
_diffrn_reflns_limit_k_max 17
_diffrn_reflns_limit_k_min -17
_diffrn_reflns_limit_l_max 24
_diffrn_reflns_limit_l_min -7
_diffrn_reflns_number 57406
_diffrn_reflns_theta_full 70.68
_diffrn_reflns_theta_max 70.68
_diffrn_reflns_theta_min 2.27
_exptl_absorpt_coefficient_mu 1.977
_exptl_absorpt_correction_T_max 0.8537
_exptl_absorpt_correction_T_min 0.4781
_exptl_absorpt_correction_type multi-scan
_exptl_absorpt_process_details 'Sadabs (Sheldrick, 2012)'
_exptl_crystal_colour Colorless
_exptl_crystal_density_diffrn 1.300
_exptl_crystal_density_method 'not measured'
_exptl_crystal_description Block
_exptl_crystal_F_000 1286
_exptl_crystal_size_max 0.19
_exptl_crystal_size_mid 0.10
_exptl_crystal_size_min 0.08
_refine_diff_density_max 1.226
_refine_diff_density_min -0.718
_refine_diff_density_rms 0.152
_refine_ls_extinction_method none
_refine_ls_goodness_of_fit_ref 1.796
_refine_ls_hydrogen_treatment constr
_refine_ls_matrix_type full
_refine_ls_number_parameters 757
_refine_ls_number_reflns 11570
_refine_ls_number_restraints 674
_refine_ls_restrained_S_all 1.774
_refine_ls_R_factor_all 0.1664
_refine_ls_R_factor_gt 0.1488
_refine_ls_shift/su_max 0.000
_refine_ls_shift/su_mean 0.000
_refine_ls_structure_factor_coef Fsqd
_refine_ls_weighting_details 'calc w=1/[\s^2^(Fo^2^)+(0.2000P)^2^] where P=(Fo^2^+2Fc^2^)/3'
_refine_ls_weighting_scheme calc
_refine_ls_wR_factor_gt 0.4111
_refine_ls_wR_factor_ref 0.4329
_reflns_number_gt 8700
_reflns_number_total 11570
_reflns_threshold_expression I>2\s(I)
_cod_data_source_file jw1762.cif
_cod_data_source_block jw1762
_cod_depositor_comments
;
The following automatic conversions were performed:

data item '_symmetry_cell_setting' value 'Triclinic' was changed to
'triclinic' in accordance with the built-in table derived from the
CIF Core dictionary named 'cif_core.dic' version 2.4.5 last updated
on 2014-11-21.

Automatic conversion script
Id: cif_fix_values 8369 2020-08-20 11:38:08Z andrius 
;
_cod_original_sg_symbol_H-M P-1
_cod_database_code 4038946

loop_
_space_group_symop_id
_space_group_symop_operation_xyz
1 'x, y, z'
2 '-x, -y, -z'

loop_
_atom_site_label
_atom_site_type_symbol
_atom_site_fract_x
_atom_site_fract_y
_atom_site_fract_z
_atom_site_U_iso_or_equiv
_atom_site_adp_type
_atom_site_occupancy
_atom_site_symmetry_multiplicity
_atom_site_calc_flag
_atom_site_refinement_flags
_atom_site_disorder_assembly
_atom_site_disorder_group
C1 C 0.5384(4) 0.0776(3) 0.3746(2) 0.0438(8) Uani 1 1 d U . .
C2 C 0.4342(4) 0.1404(3) 0.3845(2) 0.0489(9) Uani 1 1 d U . .
C3 C 0.3962(5) 0.1994(3) 0.3417(2) 0.0554(10) Uani 1 1 d U . .
H3 H 0.4353 0.2037 0.2995 0.066 Uiso 1 1 calc R . .
C4 C 0.3009(5) 0.2517(3) 0.3613(3) 0.0632(12) Uani 1 1 d U . .
H4 H 0.2747 0.2925 0.3324 0.076 Uiso 1 1 calc R . .
C5 C 0.2432(5) 0.2456(3) 0.4218(3) 0.0660(12) Uani 1 1 d U . .
H5 H 0.1782 0.2828 0.4345 0.079 Uiso 1 1 calc R . .
C6 C 0.2786(5) 0.1857(3) 0.4649(3) 0.0568(10) Uani 1 1 d U . .
H6 H 0.2382 0.1810 0.5066 0.068 Uiso 1 1 calc R . .
C7 C 0.3747(4) 0.1332(3) 0.4451(2) 0.0473(9) Uani 1 1 d U . .
C8 C 0.4312(4) 0.0648(2) 0.4788(2) 0.0426(8) Uani 1 1 d U . .
C9 C 0.5280(4) 0.0329(2) 0.4396(2) 0.0433(8) Uani 1 1 d U . .
C10 C 0.4023(4) 0.0328(2) 0.5409(2) 0.0439(8) Uani 1 1 d U . .
H10 H 0.3376 0.0555 0.5682 0.053 Uiso 1 1 calc R . .
C11 C 0.5203(4) -0.0030(3) 0.3110(2) 0.0457(9) Uani 1 1 d U . .
C12 C 0.6152(4) -0.0543(3) 0.2870(2) 0.0533(10) Uani 1 1 d U . .
H12 H 0.6926 -0.0365 0.3082 0.064 Uiso 1 1 calc R . .
C13 C 0.6001(4) -0.1305(3) 0.2333(2) 0.0531(10) Uani 1 1 d U . .
H13 H 0.6670 -0.1642 0.2180 0.064 Uiso 1 1 calc R . .
C14 C 0.4871(4) -0.1587(3) 0.2010(2) 0.0502(9) Uani 1 1 d U . .
C15 C 0.3910(4) -0.1069(3) 0.2248(2) 0.0518(10) Uani 1 1 d U . .
H15 H 0.3134 -0.1243 0.2037 0.062 Uiso 1 1 calc R . .
C16 C 0.4086(4) -0.0297(3) 0.2794(2) 0.0489(9) Uani 1 1 d U . .
H16 H 0.3426 0.0050 0.2950 0.059 Uiso 1 1 calc R . .
C17 C 0.4672(4) -0.2413(3) 0.1440(2) 0.0529(10) Uani 1 1 d U . .
N1 N 0.5600(4) -0.2938(3) 0.1292(2) 0.0605(10) Uani 1 1 d U . .
C18 C 0.5360(5) -0.3696(4) 0.0774(3) 0.0658(12) Uani 1 1 d U . .
N2 N 0.4309(4) -0.3932(3) 0.0427(2) 0.0618(10) Uani 1 1 d U . .
C19 C 0.3440(5) -0.3366(3) 0.0628(2) 0.0593(11) Uani 1 1 d U . .
N3 N 0.3595(4) -0.2581(2) 0.1134(2) 0.0582(9) Uani 1 1 d U . .
N4 N 0.6248(5) -0.4242(4) 0.0584(3) 0.0828(15) Uani 1 1 d U . .
H4A H 0.6129 -0.4732 0.0244 0.099 Uiso 1 1 calc R . .
H4B H 0.6953 -0.4111 0.0800 0.099 Uiso 1 1 calc R . .
N5 N 0.2399(4) -0.3562(3) 0.0302(2) 0.0679(11) Uani 1 1 d U . .
H5A H 0.2285 -0.4054 -0.0037 0.081 Uiso 1 1 calc R . .
H5B H 0.1812 -0.3203 0.0423 0.081 Uiso 1 1 calc R . .
C20 C 0.6550(4) 0.1426(3) 0.3719(2) 0.0471(9) Uani 1 1 d U . .
C21 C 0.6910(4) 0.1675(3) 0.3088(2) 0.0543(10) Uani 1 1 d U . .
H21 H 0.6454 0.1405 0.2681 0.065 Uiso 1 1 calc R . .
C22 C 0.7925(4) 0.2311(3) 0.3052(2) 0.0537(10) Uani 1 1 d U . .
H22 H 0.8161 0.2465 0.2620 0.064 Uiso 1 1 calc R . .
C23 C 0.8603(4) 0.2727(3) 0.3641(2) 0.0493(9) Uani 1 1 d U . .
C24 C 0.8231(4) 0.2497(3) 0.4272(2) 0.0517(10) Uani 1 1 d U . .
H24 H 0.8668 0.2786 0.4682 0.062 Uiso 1 1 calc R . .
C25 C 0.7229(4) 0.1850(3) 0.4305(2) 0.0480(9) Uani 1 1 d U . .
H25 H 0.7001 0.1693 0.4737 0.058 Uiso 1 1 calc R . .
C26 C 0.9673(4) 0.3411(3) 0.3582(2) 0.0499(9) Uani 1 1 d U . .
N6 N 1.0205(3) 0.3311(2) 0.2974(2) 0.0536(9) Uani 1 1 d U . .
C27 C 1.1160(4) 0.3964(3) 0.2932(2) 0.0539(10) Uani 1 1 d U . .
N7 N 1.1554(4) 0.4678(3) 0.3433(2) 0.0584(9) Uani 1 1 d U . .
C28 C 1.0968(4) 0.4714(3) 0.4020(3) 0.0559(10) Uani 1 1 d U . .
N8 N 1.0027(3) 0.4072(2) 0.4135(2) 0.0523(9) Uani 1 1 d U . .
N9 N 1.1726(4) 0.3876(3) 0.2343(2) 0.0631(10) Uani 1 1 d U . .
H9A H 1.2348 0.4285 0.2289 0.076 Uiso 1 1 calc R . .
H9B H 1.1481 0.3409 0.2003 0.076 Uiso 1 1 calc R . .
N10 N 1.1323(4) 0.5421(3) 0.4545(2) 0.0651(10) Uani 1 1 d U . .
H10A H 1.1930 0.5845 0.4495 0.078 Uiso 1 1 calc R . .
H10B H 1.0949 0.5460 0.4939 0.078 Uiso 1 1 calc R . .
S1 S 0.94093(14) -0.52105(11) 0.13090(8) 0.0781(5) Uani 1 1 d U . .
O1 O 0.8514(4) -0.4882(3) 0.0852(2) 0.0789(11) Uani 1 1 d U . .
C30 C 1.0537(6) -0.5671(6) 0.0747(4) 0.0898(18) Uani 1 1 d . . .
H30A H 1.1336 -0.5416 0.0944 0.135 Uiso 1 1 calc R . .
H30B H 1.0441 -0.5480 0.0299 0.135 Uiso 1 1 calc R . .
H30C H 1.0455 -0.6370 0.0689 0.135 Uiso 1 1 calc R . .
C31 C 0.8730(7) -0.6336(7) 0.1479(5) 0.108(3) Uani 1 1 d . . .
H31A H 0.7878 -0.6288 0.1584 0.162 Uiso 1 1 calc R . .
H31B H 0.9145 -0.6502 0.1873 0.162 Uiso 1 1 calc R . .
H31C H 0.8798 -0.6833 0.1074 0.162 Uiso 1 1 calc R . .
S2 S 1.1044(3) 0.11742(17) 0.12398(13) 0.1216(8) Uani 1 1 d U . .
O2 O 1.1382(6) 0.2189(4) 0.1250(3) 0.1062(16) Uani 1 1 d U . .
C32 C 1.2058(14) 0.0812(11) 0.1740(9) 0.182(6) Uani 1 1 d U . .
H32A H 1.2311 0.1332 0.2123 0.273 Uiso 1 1 calc R . .
H32B H 1.2761 0.0636 0.1468 0.273 Uiso 1 1 calc R . .
H32C H 1.1695 0.0257 0.1922 0.273 Uiso 1 1 calc R . .
C33 C 0.9913(13) 0.1034(8) 0.1793(7) 0.163(5) Uani 1 1 d U . .
H33A H 0.9248 0.1387 0.1687 0.244 Uiso 1 1 calc R . .
H33B H 1.0208 0.1279 0.2265 0.244 Uiso 1 1 calc R . .
H33C H 0.9628 0.0353 0.1747 0.244 Uiso 1 1 calc R . .
S3A S 0.1016(5) 0.9835(3) 0.3467(3) 0.1564(15) Uani 0.75 1 d PU A 1
O3A O 0.0612(13) 0.9160(8) 0.2929(7) 0.182(4) Uani 0.75 1 d PU A 1
C34 C 0.115(2) 0.9112(11) 0.4057(10) 0.246(11) Uani 1 1 d . A 1
H34A H 0.0665 0.8499 0.3904 0.368 Uiso 1 1 calc R A 1
H34B H 0.0866 0.9418 0.4502 0.368 Uiso 1 1 calc R A 1
H34C H 0.1998 0.9001 0.4102 0.368 Uiso 1 1 calc R A 1
C35 C -0.0216(15) 1.0305(11) 0.3823(12) 0.212(7) Uani 1 1 d U A 1
H35A H -0.0399 1.0835 0.3599 0.319 Uiso 1 1 calc R A 1
H35B H -0.0059 1.0542 0.4315 0.319 Uiso 1 1 calc R A 1
H35C H -0.0903 0.9812 0.3763 0.319 Uiso 1 1 calc R A 1
S3B S -0.0408(14) 0.9469(10) 0.4329(8) 0.1564(15) Uani 0.25 1 d PU B 2
O3B O -0.038(4) 0.943(3) 0.357(2) 0.182(4) Uani 0.25 1 d PU B 2
S4A S 1.3485(2) 0.65183(14) 0.35627(12) 0.0579(6) Uani 0.50 1 d PU C 1
O4 O 1.2642(5) 0.7013(3) 0.4103(2) 0.0983(15) Uani 1 1 d U C 1
C36 C 1.4656(14) 0.7401(8) 0.3558(6) 0.156(5) Uani 1 1 d . C 1
H36A H 1.5029 0.7578 0.4019 0.234 Uiso 1 1 calc R C 1
H36B H 1.4347 0.7962 0.3426 0.234 Uiso 1 1 calc R C 1
H36C H 1.5258 0.7164 0.3228 0.234 Uiso 1 1 calc R C 1
C37 C 1.2699(13) 0.6667(7) 0.2769(5) 0.156(5) Uani 1 1 d U C 1
H37A H 1.2289 0.7251 0.2860 0.234 Uiso 1 1 calc R C 1
H37B H 1.2104 0.6115 0.2622 0.234 Uiso 1 1 calc R C 1
H37C H 1.3286 0.6715 0.2406 0.234 Uiso 1 1 calc R C 1
S4B S 1.3097(5) 0.7395(3) 0.3475(2) 0.1107(13) Uani 0.50 1 d PU D 2
O5 O 0.4853(9) 0.9053(7) 0.9354(5) 0.187(4) Uani 1 1 d DU . .
C40 C 0.4333(12) 0.9428(12) 0.8824(6) 0.171(5) Uani 1 1 d DU . .
H40A H 0.4049 0.8903 0.8443 0.205 Uiso 1 1 calc R . .
H40B H 0.4938 0.9870 0.8642 0.205 Uiso 1 1 calc R . .
C41 C 0.3317(13) 0.9938(12) 0.9104(9) 0.218(7) Uani 1 1 d DU . .
H41A H 0.3639 1.0545 0.9400 0.261 Uiso 1 1 calc R . .
H41B H 0.2862 1.0101 0.8718 0.261 Uiso 1 1 calc R . .
O6 O 0.2517(11) 0.9427(12) 0.9489(7) 0.255(6) Uani 1 1 d DU . .
C42 C 0.3138(13) 0.9150(12) 1.0030(7) 0.195(6) Uani 1 1 d DU . .
H42A H 0.2572 0.8806 1.0309 0.234 Uiso 1 1 calc R . .
H42B H 0.3553 0.9717 1.0333 0.234 Uiso 1 1 calc R . .
C43 C 0.4016(13) 0.8523(8) 0.9707(8) 0.179(5) Uani 1 1 d DU . .
H43A H 0.4438 0.8262 1.0063 0.215 Uiso 1 1 calc R . .
H43B H 0.3599 0.7980 0.9381 0.215 Uiso 1 1 calc R . .
O7 O 0.1331(7) 0.2883(4) 0.6153(4) 0.140(2) Uani 1 1 d DU . .
C44 C 0.1615(10) 0.3795(5) 0.5986(4) 0.122(3) Uani 1 1 d DU . .
H44A H 0.1015 0.3910 0.5648 0.146 Uiso 1 1 calc R . .
H44B H 0.2419 0.3832 0.5775 0.146 Uiso 1 1 calc R . .
C45 C 0.1613(10) 0.4526(7) 0.6608(5) 0.143(4) Uani 1 1 d DU . .
H45A H 0.1811 0.5166 0.6486 0.171 Uiso 1 1 calc R . .
H45B H 0.0798 0.4505 0.6805 0.171 Uiso 1 1 calc R . .
O8 O 0.2454(8) 0.4385(5) 0.7103(4) 0.150(3) Uani 1 1 d DU . .
C46 C 0.2237(13) 0.3476(5) 0.7284(5) 0.144(4) Uani 1 1 d DU . .
H46A H 0.1478 0.3436 0.7541 0.173 Uiso 1 1 calc R . .
H46B H 0.2902 0.3369 0.7585 0.173 Uiso 1 1 calc R . .
C47 C 0.2146(14) 0.2742(9) 0.6661(6) 0.167(5) Uani 1 1 d DU . .
H47A H 0.2955 0.2712 0.6458 0.201 Uiso 1 1 calc R . .
H47B H 0.1902 0.2115 0.6793 0.201 Uiso 1 1 calc R . .
O9 O 1.5511(7) 0.3067(6) 0.1864(4) 0.155(3) Uani 1 1 d DU E 1
C48 C 1.4385(8) 0.3003(7) 0.1528(7) 0.166(5) Uani 1 1 d DU E 1
H48A H 1.3743 0.2834 0.1844 0.199 Uiso 1 1 calc R E 1
H48B H 1.4350 0.2480 0.1123 0.199 Uiso 1 1 calc R E 1
C49 C 1.4146(11) 0.3889(6) 0.1300(5) 0.137(3) Uani 1 1 d DU E 1
H49A H 1.4784 0.4056 0.0981 0.165 Uiso 1 1 calc R E 1
H49B H 1.3367 0.3782 0.1044 0.165 Uiso 1 1 calc R E 1
O10 O 1.4108(5) 0.4659(5) 0.1850(4) 0.091(2) Uani 0.760(15) 1 d PDU E 1
C50 C 1.5285(6) 0.4705(6) 0.2120(6) 0.127(3) Uani 1 1 d DU E 1
H50A H 1.5428 0.5276 0.2488 0.152 Uiso 1 1 calc R E 1
H50B H 1.5869 0.4781 0.1753 0.152 Uiso 1 1 calc R E 1
C51 C 1.5497(9) 0.3854(5) 0.2403(4) 0.115(3) Uani 1 1 d DU E 1
H51A H 1.6278 0.3965 0.2659 0.138 Uiso 1 1 calc R E 1
H51B H 1.4853 0.3722 0.2727 0.138 Uiso 1 1 calc R E 1
O10B O 1.4945(15) 0.4398(12) 0.1648(8) 0.061(5) Uiso 0.240(15) 1 d PU E 2
O11 O 0.5282(6) 0.5664(4) 0.4569(4) 0.128(2) Uani 1 1 d DU . .
C52 C 0.4681(7) 0.5913(5) 0.5190(4) 0.107(3) Uani 1 1 d DU . .
H52A H 0.3799 0.5816 0.5105 0.128 Uiso 1 1 calc R . .
H52B H 0.4905 0.6596 0.5385 0.128 Uiso 1 1 calc R . .
C53 C 0.4958(13) 0.4725(8) 0.4288(6) 0.144(4) Uani 1 1 d U . .
H53A H 0.5376 0.4556 0.3848 0.172 Uiso 1 1 calc R . .
H53B H 0.4078 0.4619 0.4194 0.172 Uiso 1 1 calc R . .
O12 O 0.0394(9) -0.2439(7) 0.0668(5) 0.087(2) Uiso 0.50 1 d PDU F 1
C54 C 0.0288(14) -0.2329(15) 0.1433(6) 0.110(5) Uani 0.50 1 d PDU F 1
H54A H 0.0310 -0.2955 0.1579 0.132 Uiso 1 1 calc R F 1
H54B H 0.0966 -0.1886 0.1665 0.132 Uiso 1 1 calc R F 1
C55 C -0.0869(14) -0.1943(14) 0.1620(9) 0.119(5) Uani 0.50 1 d PDU F 1
H55A H -0.1500 -0.2492 0.1558 0.143 Uiso 1 1 calc R F 1
H55B H -0.0819 -0.1672 0.2118 0.143 Uiso 1 1 calc R F 1
O13 O -0.1278(14) -0.1259(11) 0.1287(8) 0.144(4) Uiso 0.50 1 d PDU F 1
C56 C -0.1398(17) -0.1718(16) 0.0577(8) 0.220(7) Uani 1 1 d DU F 1
H56A H -0.1811 -0.1332 0.0297 0.264 Uiso 1 1 calc R F 1
H56B H -0.1839 -0.2364 0.0527 0.264 Uiso 1 1 calc R F 1
C57 C -0.0097(17) -0.1766(12) 0.0384(8) 0.178(5) Uani 1 1 d DU F 1
H57A H -0.0041 -0.1919 -0.0123 0.214 Uiso 1 1 calc R F 1
H57B H 0.0361 -0.1135 0.0544 0.214 Uiso 1 1 calc R F 1
O12B O 0.0049(18) -0.1777(11) 0.0872(10) 0.119(4) Uiso 0.50 1 d PU G 2
C54B C -0.0394(15) -0.1798(11) 0.0696(9) 0.072(3) Uiso 0.50 1 d PU G 2
C55B C 0.0620(13) -0.2206(11) 0.0358(8) 0.080(3) Uiso 0.50 1 d PU G 2
O13B O 0.0501(7) -0.1806(6) 0.1215(5) 0.0644(17) Uiso 0.50 1 d PU G 2

loop_
_atom_site_aniso_label
_atom_site_aniso_U_11
_atom_site_aniso_U_22
_atom_site_aniso_U_33
_atom_site_aniso_U_23
_atom_site_aniso_U_13
_atom_site_aniso_U_12
C1 0.057(2) 0.0241(17) 0.050(2) 0.0083(14) 0.0058(16) -0.0014(14)
C2 0.062(2) 0.0214(17) 0.062(2) 0.0066(15) 0.0020(18) 0.0019(15)
C3 0.074(3) 0.034(2) 0.061(2) 0.0155(17) 0.003(2) 0.0050(18)
C4 0.079(3) 0.039(2) 0.077(3) 0.020(2) 0.000(2) 0.014(2)
C5 0.081(3) 0.041(2) 0.080(3) 0.014(2) 0.006(2) 0.022(2)
C6 0.071(3) 0.037(2) 0.065(3) 0.0093(18) 0.008(2) 0.0154(19)
C7 0.062(2) 0.0246(17) 0.056(2) 0.0066(15) 0.0044(17) 0.0048(15)
C8 0.054(2) 0.0209(16) 0.054(2) 0.0089(14) 0.0067(16) 0.0023(14)
C9 0.055(2) 0.0225(16) 0.051(2) 0.0074(14) 0.0049(16) -0.0014(14)
C10 0.055(2) 0.0223(16) 0.055(2) 0.0074(14) 0.0119(16) 0.0024(14)
C11 0.062(2) 0.0241(17) 0.051(2) 0.0090(14) 0.0105(17) -0.0002(15)
C12 0.056(2) 0.040(2) 0.060(2) 0.0042(18) 0.0068(18) 0.0003(17)
C13 0.063(3) 0.036(2) 0.059(2) 0.0025(17) 0.0122(19) 0.0061(17)
C14 0.067(3) 0.0276(18) 0.054(2) 0.0062(16) 0.0080(18) -0.0009(16)
C15 0.068(3) 0.0306(19) 0.054(2) 0.0025(16) 0.0050(18) 0.0000(17)
C16 0.065(2) 0.0255(18) 0.055(2) 0.0061(15) 0.0066(18) 0.0005(16)
C17 0.069(3) 0.033(2) 0.056(2) 0.0090(16) 0.0031(19) 0.0036(17)
N1 0.075(2) 0.0361(19) 0.066(2) -0.0045(16) 0.0017(18) 0.0082(17)
C18 0.079(3) 0.047(3) 0.068(3) -0.003(2) 0.001(2) 0.011(2)
N2 0.084(3) 0.0350(19) 0.063(2) -0.0012(15) -0.0015(19) 0.0088(17)
C19 0.079(3) 0.039(2) 0.059(2) 0.0051(18) 0.005(2) 0.004(2)
N3 0.078(3) 0.0328(18) 0.061(2) 0.0005(15) 0.0028(18) 0.0061(16)
N4 0.088(3) 0.061(3) 0.089(3) -0.025(2) -0.008(2) 0.025(2)
N5 0.079(3) 0.045(2) 0.074(3) -0.0056(18) -0.005(2) 0.0078(18)
C20 0.063(2) 0.0241(17) 0.054(2) 0.0102(15) 0.0065(17) -0.0010(15)
C21 0.068(3) 0.040(2) 0.053(2) 0.0102(17) 0.0079(18) -0.0079(18)
C22 0.068(3) 0.037(2) 0.056(2) 0.0139(17) 0.0046(19) -0.0056(18)
C23 0.061(2) 0.0260(18) 0.062(2) 0.0127(16) 0.0058(18) 0.0010(16)
C24 0.064(3) 0.0309(19) 0.058(2) 0.0052(16) 0.0005(18) -0.0009(17)
C25 0.064(2) 0.0260(18) 0.053(2) 0.0097(15) 0.0079(17) -0.0010(16)
C26 0.060(2) 0.0288(18) 0.062(2) 0.0131(16) 0.0063(18) 0.0012(16)
N6 0.061(2) 0.0339(17) 0.066(2) 0.0137(15) 0.0079(16) -0.0019(14)
C27 0.057(2) 0.037(2) 0.070(3) 0.0159(18) 0.0051(19) 0.0027(17)
N7 0.067(2) 0.0367(18) 0.072(2) 0.0137(16) 0.0076(18) -0.0014(16)
C28 0.062(3) 0.031(2) 0.074(3) 0.0124(18) 0.003(2) -0.0020(17)
N8 0.061(2) 0.0267(16) 0.068(2) 0.0121(14) 0.0027(16) -0.0054(14)
N9 0.064(2) 0.055(2) 0.071(2) 0.0179(18) 0.0120(18) -0.0040(17)
N10 0.073(3) 0.047(2) 0.069(2) 0.0041(17) 0.0058(19) -0.0130(18)
S1 0.0846(10) 0.0733(9) 0.0734(8) 0.0045(6) -0.0077(7) 0.0091(7)
O1 0.096(3) 0.057(2) 0.082(2) 0.0015(17) -0.008(2) 0.0180(19)
C30 0.087(4) 0.102(5) 0.089(4) 0.042(4) 0.003(3) 0.008(4)
C31 0.080(4) 0.138(7) 0.123(6) 0.078(5) -0.004(4) -0.009(4)
S2 0.151(2) 0.0871(14) 0.1209(16) 0.0008(11) -0.0133(14) 0.0174(13)
O2 0.150(5) 0.073(3) 0.095(3) 0.007(2) 0.013(3) 0.018(3)
C32 0.198(13) 0.138(10) 0.214(14) 0.024(10) -0.044(11) 0.057(10)
C33 0.193(11) 0.107(7) 0.161(9) -0.031(7) 0.052(8) -0.024(7)
S3A 0.166(3) 0.125(3) 0.168(3) -0.001(3) 0.028(3) 0.013(2)
O3A 0.213(11) 0.104(6) 0.203(11) -0.018(7) 0.008(8) -0.029(7)
C34 0.35(3) 0.134(11) 0.259(19) -0.014(11) -0.124(18) 0.132(15)
C35 0.183(13) 0.133(11) 0.31(2) -0.005(12) -0.022(13) 0.058(10)
S3B 0.166(3) 0.125(3) 0.168(3) -0.001(3) 0.028(3) 0.013(2)
O3B 0.213(11) 0.104(6) 0.203(11) -0.018(7) 0.008(8) -0.029(7)
S4A 0.0819(15) 0.0273(9) 0.0621(12) 0.0111(8) 0.0122(10) -0.0112(9)
O4 0.125(4) 0.079(3) 0.080(3) 0.008(2) 0.021(2) -0.033(3)
C36 0.218(13) 0.104(7) 0.143(8) 0.048(6) 0.005(8) -0.044(8)
C37 0.276(15) 0.085(6) 0.091(5) 0.027(4) -0.022(7) -0.073(7)
S4B 0.158(4) 0.076(2) 0.095(2) 0.0256(17) 0.015(2) -0.022(2)
O5 0.243(10) 0.137(6) 0.196(8) 0.069(6) 0.046(8) 0.025(6)
C40 0.172(11) 0.208(13) 0.160(10) 0.094(10) 0.038(8) 0.047(10)
C41 0.244(16) 0.259(17) 0.191(13) 0.143(12) 0.051(12) 0.041(14)
O6 0.243(12) 0.330(16) 0.199(11) 0.059(11) 0.099(10) 0.035(12)
C42 0.241(16) 0.231(15) 0.120(9) 0.066(10) 0.028(10) -0.007(13)
C43 0.260(15) 0.120(8) 0.164(10) 0.055(8) 0.080(10) 0.003(9)
O7 0.177(6) 0.100(4) 0.137(5) 0.000(4) 0.007(5) 0.024(4)
C44 0.158(8) 0.089(6) 0.123(6) 0.016(5) -0.016(5) 0.039(5)
C45 0.181(10) 0.099(6) 0.162(9) 0.040(6) -0.022(7) 0.058(6)
O8 0.186(7) 0.119(5) 0.150(6) 0.027(4) -0.035(5) 0.036(5)
C46 0.220(12) 0.104(7) 0.113(7) 0.023(5) 0.010(7) 0.031(7)
C47 0.211(12) 0.129(9) 0.158(10) -0.001(8) -0.023(9) 0.044(9)
O9 0.137(6) 0.134(6) 0.197(8) 0.029(6) -0.013(5) 0.022(5)
C48 0.106(7) 0.125(9) 0.257(14) 0.012(9) 0.019(8) 0.003(6)
C49 0.121(7) 0.157(9) 0.148(8) 0.068(8) 0.012(6) 0.009(7)
O10 0.073(4) 0.094(4) 0.111(5) 0.037(4) 0.008(3) -0.003(3)
C50 0.113(6) 0.098(6) 0.177(10) 0.051(6) 0.049(6) -0.001(5)
C51 0.131(7) 0.090(5) 0.131(7) 0.040(5) 0.020(5) 0.015(5)
O11 0.159(5) 0.074(3) 0.148(5) 0.030(3) -0.030(4) -0.010(3)
C52 0.114(5) 0.056(4) 0.142(7) -0.010(4) -0.022(5) 0.017(3)
C53 0.201(11) 0.106(7) 0.123(7) 0.009(6) -0.013(7) 0.032(7)
C54 0.107(10) 0.136(12) 0.084(8) 0.019(8) 0.038(7) 0.003(9)
C55 0.095(10) 0.135(13) 0.123(11) 0.013(10) 0.025(9) 0.001(9)
C56 0.225(15) 0.265(16) 0.183(13) 0.047(12) 0.026(12) 0.080(13)
C57 0.219(13) 0.189(11) 0.127(9) 0.027(9) -0.013(10) 0.021(11)

loop_
_atom_type_symbol
_atom_type_description
_atom_type_scat_dispersion_real
_atom_type_scat_dispersion_imag
_atom_type_scat_source
C C 0.0181 0.0091 'International Tables Vol C Tables 4.2.6.8 and 6.1.1.4'
H H 0.0000 0.0000 'International Tables Vol C Tables 4.2.6.8 and 6.1.1.4'
N N 0.0311 0.0180 'International Tables Vol C Tables 4.2.6.8 and 6.1.1.4'
O O 0.0492 0.0322 'International Tables Vol C Tables 4.2.6.8 and 6.1.1.4'
S S 0.3331 0.5567 'International Tables Vol C Tables 4.2.6.8 and 6.1.1.4'

loop_
_geom_angle_atom_site_label_1
_geom_angle_atom_site_label_2
_geom_angle_atom_site_label_3
_geom_angle_site_symmetry_1
_geom_angle_site_symmetry_2
_geom_angle_site_symmetry_3
_geom_angle
_geom_angle_publ_flag
C20 C1 C2 . . . 107.9(3) y
C20 C1 C9 . . . 113.7(3) y
C2 C1 C9 . . . 100.6(3) y
C20 C1 C11 . . . 112.4(3) y
C2 C1 C11 . . . 113.1(3) y
C9 C1 C11 . . . 108.7(3) y
C7 C2 C3 . . . 119.9(4) y
C7 C2 C1 . . . 111.5(3) y
C3 C2 C1 . . . 128.6(4) y
C4 C3 C2 . . . 119.0(4) y
C4 C3 H3 . . . 120.5 ?
C2 C3 H3 . . . 120.5 ?
C5 C4 C3 . . . 121.0(4) y
C5 C4 H4 . . . 119.5 ?
C3 C4 H4 . . . 119.5 ?
C4 C5 C6 . . . 120.9(4) y
C4 C5 H5 . . . 119.5 ?
C6 C5 H5 . . . 119.5 ?
C7 C6 C5 . . . 118.0(4) y
C7 C6 H6 . . . 121.0 ?
C5 C6 H6 . . . 121.0 ?
C2 C7 C6 . . . 121.1(4) y
C2 C7 C8 . . . 108.4(3) y
C6 C7 C8 . . . 130.5(4) y
C9 C8 C10 . . . 121.3(4) y
C9 C8 C7 . . . 108.9(3) y
C10 C8 C7 . . . 129.8(4) y
C10 C9 C8 2_656 . . 121.5(4) y
C10 C9 C1 2_656 . . 127.8(4) y
C8 C9 C1 . . . 110.6(3) y
C9 C10 C8 2_656 . . 117.2(4) y
C9 C10 H10 2_656 . . 121.4 ?
C8 C10 H10 . . . 121.4 ?
C16 C11 C12 . . . 118.3(4) y
C16 C11 C1 . . . 121.3(4) y
C12 C11 C1 . . . 120.3(4) y
C13 C12 C11 . . . 121.7(4) y
C13 C12 H12 . . . 119.2 ?
C11 C12 H12 . . . 119.2 ?
C12 C13 C14 . . . 120.6(4) y
C12 C13 H13 . . . 119.7 ?
C14 C13 H13 . . . 119.7 ?
C15 C14 C13 . . . 118.0(4) y
C15 C14 C17 . . . 119.9(4) y
C13 C14 C17 . . . 122.1(4) y
C16 C15 C14 . . . 120.3(4) y
C16 C15 H15 . . . 119.9 ?
C14 C15 H15 . . . 119.9 ?
C11 C16 C15 . . . 121.1(4) y
C11 C16 H16 . . . 119.5 ?
C15 C16 H16 . . . 119.5 ?
N3 C17 N1 . . . 126.0(4) y
N3 C17 C14 . . . 117.6(4) y
N1 C17 C14 . . . 116.4(4) y
C17 N1 C18 . . . 113.9(4) y
N4 C18 N2 . . . 117.2(4) y
N4 C18 N1 . . . 117.6(5) y
N2 C18 N1 . . . 125.2(5) y
C18 N2 C19 . . . 115.6(4) y
N5 C19 N2 . . . 118.0(4) y
N5 C19 N3 . . . 118.2(4) y
N2 C19 N3 . . . 123.7(5) y
C17 N3 C19 . . . 115.5(4) y
C18 N4 H4A . . . 120.0 ?
C18 N4 H4B . . . 120.0 ?
H4A N4 H4B . . . 120.0 ?
C19 N5 H5A . . . 120.0 ?
C19 N5 H5B . . . 120.0 ?
H5A N5 H5B . . . 120.0 ?
C25 C20 C21 . . . 117.9(4) y
C25 C20 C1 . . . 122.7(4) y
C21 C20 C1 . . . 119.2(4) y
C22 C21 C20 . . . 120.7(4) y
C22 C21 H21 . . . 119.7 ?
C20 C21 H21 . . . 119.7 ?
C21 C22 C23 . . . 121.0(4) y
C21 C22 H22 . . . 119.5 ?
C23 C22 H22 . . . 119.5 ?
C22 C23 C24 . . . 118.3(4) y
C22 C23 C26 . . . 119.3(4) y
C24 C23 C26 . . . 122.4(4) y
C25 C24 C23 . . . 120.6(4) y
C25 C24 H24 . . . 119.7 ?
C23 C24 H24 . . . 119.7 ?
C24 C25 C20 . . . 121.5(4) y
C24 C25 H25 . . . 119.3 ?
C20 C25 H25 . . . 119.3 ?
N6 C26 N8 . . . 125.5(4) y
N6 C26 C23 . . . 116.3(4) y
N8 C26 C23 . . . 118.2(4) y
C26 N6 C27 . . . 114.8(4) y
N9 C27 N7 . . . 118.3(4) y
N9 C27 N6 . . . 116.5(4) y
N7 C27 N6 . . . 125.1(4) y
C28 N7 C27 . . . 115.5(4) y
N7 C28 N10 . . . 118.3(4) y
N7 C28 N8 . . . 124.8(4) y
N10 C28 N8 . . . 117.0(4) y
C26 N8 C28 . . . 114.2(4) y
C27 N9 H9A . . . 120.0 ?
C27 N9 H9B . . . 120.0 ?
H9A N9 H9B . . . 120.0 ?
C28 N10 H10A . . . 120.0 ?
C28 N10 H10B . . . 120.0 ?
H10A N10 H10B . . . 120.0 ?
O1 S1 C30 . . . 105.2(3) y
O1 S1 C31 . . . 105.3(3) y
C30 S1 C31 . . . 97.1(4) y
S1 C30 H30A . . . 109.5 ?
S1 C30 H30B . . . 109.5 ?
H30A C30 H30B . . . 109.5 ?
S1 C30 H30C . . . 109.5 ?
H30A C30 H30C . . . 109.5 ?
H30B C30 H30C . . . 109.5 ?
S1 C31 H31A . . . 109.5 ?
S1 C31 H31B . . . 109.5 ?
H31A C31 H31B . . . 109.5 ?
S1 C31 H31C . . . 109.5 ?
H31A C31 H31C . . . 109.5 ?
H31B C31 H31C . . . 109.5 ?
O2 S2 C32 . . . 106.7(6) y
O2 S2 C33 . . . 109.8(5) y
C32 S2 C33 . . . 93.0(9) y
S2 C32 H32A . . . 109.5 ?
S2 C32 H32B . . . 109.5 ?
H32A C32 H32B . . . 109.5 ?
S2 C32 H32C . . . 109.5 ?
H32A C32 H32C . . . 109.5 ?
H32B C32 H32C . . . 109.5 ?
S2 C33 H33A . . . 109.5 ?
S2 C33 H33B . . . 109.5 ?
H33A C33 H33B . . . 109.5 ?
S2 C33 H33C . . . 109.5 ?
H33A C33 H33C . . . 109.5 ?
H33B C33 H33C . . . 109.5 ?
O3A S3A C35 . . . 106.2(9) y
O3A S3A C34 . . . 98.4(9) y
C35 S3A C34 . . . 94.8(11) y
S3A C34 H34A . . . 109.5 ?
S3A C34 H34B . . . 109.5 ?
H34A C34 H34B . . . 109.5 ?
S3A C34 H34C . . . 109.5 ?
H34A C34 H34C . . . 109.5 ?
H34B C34 H34C . . . 109.5 ?
S3A C35 H35A . . . 109.5 ?
S3A C35 H35B . . . 109.5 ?
H35A C35 H35B . . . 109.5 ?
S3A C35 H35C . . . 109.5 ?
H35A C35 H35C . . . 109.5 ?
H35B C35 H35C . . . 109.5 ?
O4 S4A C36 . . . 102.1(5) y
O4 S4A C37 . . . 99.2(5) y
C36 S4A C37 . . . 97.7(5) y
S4A C36 H36A . . . 109.5 ?
S4A C36 H36B . . . 109.5 ?
H36A C36 H36B . . . 109.5 ?
S4A C36 H36C . . . 109.5 ?
H36A C36 H36C . . . 109.5 ?
H36B C36 H36C . . . 109.5 ?
S4A C37 H37A . . . 109.5 ?
S4A C37 H37B . . . 109.5 ?
H37A C37 H37B . . . 109.5 ?
S4A C37 H37C . . . 109.5 ?
H37A C37 H37C . . . 109.5 ?
H37B C37 H37C . . . 109.5 ?
C43 O5 C40 . . . 113.7(10) y
O5 C40 C41 . . . 108.4(10) y
O5 C40 H40A . . . 110.0 ?
C41 C40 H40A . . . 110.0 ?
O5 C40 H40B . . . 110.0 ?
C41 C40 H40B . . . 110.0 ?
H40A C40 H40B . . . 108.4 ?
O6 C41 C40 . . . 114.6(11) y
O6 C41 H41A . . . 108.6 ?
C40 C41 H41A . . . 108.6 ?
O6 C41 H41B . . . 108.6 ?
C40 C41 H41B . . . 108.6 ?
H41A C41 H41B . . . 107.6 ?
C41 O6 C42 . . . 110.4(11) y
O6 C42 C43 . . . 106.3(12) y
O6 C42 H42A . . . 110.5 ?
C43 C42 H42A . . . 110.5 ?
O6 C42 H42B . . . 110.5 ?
C43 C42 H42B . . . 110.5 ?
H42A C42 H42B . . . 108.7 ?
O5 C43 C42 . . . 108.8(10) y
O5 C43 H43A . . . 109.9 ?
C42 C43 H43A . . . 109.9 ?
O5 C43 H43B . . . 109.9 ?
C42 C43 H43B . . . 109.9 ?
H43A C43 H43B . . . 108.3 ?
C47 O7 C44 . . . 109.6(9) y
O7 C44 C45 . . . 109.8(7) y
O7 C44 H44A . . . 109.7 ?
C45 C44 H44A . . . 109.7 ?
O7 C44 H44B . . . 109.7 ?
C45 C44 H44B . . . 109.7 ?
H44A C44 H44B . . . 108.2 ?
O8 C45 C44 . . . 111.4(7) y
O8 C45 H45A . . . 109.3 ?
C44 C45 H45A . . . 109.3 ?
O8 C45 H45B . . . 109.3 ?
C44 C45 H45B . . . 109.3 ?
H45A C45 H45B . . . 108.0 ?
C46 O8 C45 . . . 111.9(8) y
O8 C46 C47 . . . 109.6(9) y
O8 C46 H46A . . . 109.8 ?
C47 C46 H46A . . . 109.8 ?
O8 C46 H46B . . . 109.8 ?
C47 C46 H46B . . . 109.8 ?
H46A C46 H46B . . . 108.2 ?
O7 C47 C46 . . . 115.1(9) y
O7 C47 H47A . . . 108.5 ?
C46 C47 H47A . . . 108.5 ?
O7 C47 H47B . . . 108.5 ?
C46 C47 H47B . . . 108.5 ?
H47A C47 H47B . . . 107.5 ?
C51 O9 C48 . . . 104.6(9) y
O9 C48 C49 . . . 113.3(9) y
O9 C48 H48A . . . 108.9 ?
C49 C48 H48A . . . 108.9 ?
O9 C48 H48B . . . 108.9 ?
C49 C48 H48B . . . 108.9 ?
H48A C48 H48B . . . 107.7 ?
O10 C49 C48 . . . 112.7(8) y
O10 C49 H49A . . . 109.1 ?
C48 C49 H49A . . . 109.1 ?
O10 C49 H49B . . . 109.1 ?
C48 C49 H49B . . . 109.1 ?
H49A C49 H49B . . . 107.8 ?
C50 O10 C49 . . . 99.7(8) y
O10 C50 C51 . . . 112.7(7) y
O10 C50 H50A . . . 109.1 ?
C51 C50 H50A . . . 109.1 ?
O10 C50 H50B . . . 109.1 ?
C51 C50 H50B . . . 109.1 ?
H50A C50 H50B . . . 107.8 ?
O9 C51 C50 . . . 109.5(8) y
O9 C51 H51A . . . 109.8 ?
C50 C51 H51A . . . 109.8 ?
O9 C51 H51B . . . 109.8 ?
C50 C51 H51B . . . 109.8 ?
H51A C51 H51B . . . 108.2 ?
C53 O11 C52 . . . 110.2(8) y
O11 C52 C53 . . 2_666 109.3(7) y
O11 C52 H52A . . . 109.8 ?
C53 C52 H52A 2_666 . . 109.8 ?
O11 C52 H52B . . . 109.8 ?
C53 C52 H52B 2_666 . . 109.8 ?
H52A C52 H52B . . . 108.3 ?
O11 C53 C52 . . 2_666 108.6(8) y
O11 C53 H53A . . . 110.0 ?
C52 C53 H53A 2_666 . . 110.0 ?
O11 C53 H53B . . . 110.0 ?
C52 C53 H53B 2_666 . . 110.0 ?
H53A C53 H53B . . . 108.3 ?
C57 O12 C54 . . . 114.8(12) y
C55 C54 O12 . . . 107.6(12) y
C55 C54 H54A . . . 110.2 ?
O12 C54 H54A . . . 110.2 ?
C55 C54 H54B . . . 110.2 ?
O12 C54 H54B . . . 110.2 ?
H54A C54 H54B . . . 108.5 ?
O13 C55 C54 . . . 120.5(14) y
O13 C55 H55A . . . 107.2 ?
C54 C55 H55A . . . 107.2 ?
O13 C55 H55B . . . 107.2 ?
C54 C55 H55B . . . 107.2 ?
H55A C55 H55B . . . 106.8 ?
C55 O13 C56 . . . 104.2(14) y
O13 C56 C57 . . . 101.2(14) y
O13 C56 H56A . . . 111.5 ?
C57 C56 H56A . . . 111.5 ?
O13 C56 H56B . . . 111.5 ?
C57 C56 H56B . . . 111.5 ?
H56A C56 H56B . . . 109.3 ?
O12 C57 C56 . . . 111.0(15) y
O12 C57 H57A . . . 109.4 ?
C56 C57 H57A . . . 109.4 ?
O12 C57 H57B . . . 109.4 ?
C56 C57 H57B . . . 109.4 ?
H57A C57 H57B . . . 108.0 ?
C54B O12B O13B . . . 161(4) y
C54B O12B C55B . . . 91(3) y
O13B O12B C55B . . . 103(2) y
O12B C54B O13B . . . 11(2) y
O12B C54B C55B . . . 64(2) y
O13B C54B C55B . . . 72.5(11) y
O12B C55B C54B . . . 24.7(9) y
O12B C55B O13B . . . 29.3(10) y
C54B C55B O13B . . . 53.6(9) y
O12B O13B C54B . . . 8.0(15) y
O12B O13B C55B . . . 48.0(14) y
C54B O13B C55B . . . 53.8(8) y

loop_
_geom_bond_atom_site_label_1
_geom_bond_atom_site_label_2
_geom_bond_site_symmetry_1
_geom_bond_site_symmetry_2
_geom_bond_distance
_geom_bond_publ_flag
C1 C20 . . 1.527(5) y
C1 C2 . . 1.531(6) y
C1 C9 . . 1.532(5) y
C1 C11 . . 1.543(5) y
C2 C7 . . 1.385(6) y
C2 C3 . . 1.388(6) y
C3 C4 . . 1.377(7) y
C3 H3 . . 0.9500 ?
C4 C5 . . 1.371(8) y
C4 H4 . . 0.9500 ?
C5 C6 . . 1.392(7) y
C5 H5 . . 0.9500 ?
C6 C7 . . 1.387(6) y
C6 H6 . . 0.9500 ?
C7 C8 . . 1.466(5) y
C8 C9 . . 1.397(6) y
C8 C10 . . 1.410(6) y
C9 C10 . 2_656 1.381(6) y
C10 C9 . 2_656 1.381(6) y
C10 H10 . . 0.9500 ?
C11 C16 . . 1.381(6) y
C11 C12 . . 1.385(6) y
C12 C13 . . 1.375(6) y
C12 H12 . . 0.9500 ?
C13 C14 . . 1.401(7) y
C13 H13 . . 0.9500 ?
C14 C15 . . 1.400(6) y
C14 C17 . . 1.478(6) y
C15 C16 . . 1.398(6) y
C15 H15 . . 0.9500 ?
C16 H16 . . 0.9500 ?
C17 N3 . . 1.324(6) y
C17 N1 . . 1.343(6) y
N1 C18 . . 1.356(6) y
C18 N4 . . 1.335(7) y
C18 N2 . . 1.339(7) y
N2 C19 . . 1.340(7) y
C19 N5 . . 1.307(7) y
C19 N3 . . 1.361(6) y
N4 H4a . . 0.8800 ?
N4 H4b . . 0.8800 ?
N5 H5a . . 0.8800 ?
N5 H5b . . 0.8800 ?
C20 C25 . . 1.392(6) y
C20 C21 . . 1.405(6) y
C21 C22 . . 1.390(6) y
C21 H21 . . 0.9500 ?
C22 C23 . . 1.392(6) y
C22 H22 . . 0.9500 ?
C23 C24 . . 1.398(6) y
C23 C26 . . 1.483(6) y
C24 C25 . . 1.386(6) y
C24 H24 . . 0.9500 ?
C25 H25 . . 0.9500 ?
C26 N6 . . 1.332(6) y
C26 N8 . . 1.341(6) y
N6 C27 . . 1.357(6) y
C27 N9 . . 1.317(6) y
C27 N7 . . 1.328(6) y
N7 C28 . . 1.328(6) y
C28 N10 . . 1.341(6) y
C28 N8 . . 1.370(6) y
N9 H9a . . 0.8800 ?
N9 H9b . . 0.8800 ?
N10 H10a . . 0.8800 ?
N10 H10b . . 0.8800 ?
S1 O1 . . 1.508(4) y
S1 C30 . . 1.778(7) y
S1 C31 . . 1.795(8) y
C30 H30a . . 0.9800 ?
C30 H30b . . 0.9800 ?
C30 H30c . . 0.9800 ?
C31 H31a . . 0.9800 ?
C31 H31b . . 0.9800 ?
C31 H31c . . 0.9800 ?
S2 O2 . . 1.458(6) y
S2 C32 . . 1.680(13) y
S2 C33 . . 1.690(12) y
C32 H32a . . 0.9800 ?
C32 H32b . . 0.9800 ?
C32 H32c . . 0.9800 ?
C33 H33a . . 0.9800 ?
C33 H33b . . 0.9800 ?
C33 H33c . . 0.9800 ?
S3a O3a . . 1.345(12) y
S3a C35 . . 1.690(17) y
S3a C34 . . 1.705(19) y
C34 H34a . . 0.9800 ?
C34 H34b . . 0.9800 ?
C34 H34c . . 0.9800 ?
C35 H35a . . 0.9800 ?
C35 H35b . . 0.9800 ?
C35 H35c . . 0.9800 ?
S3b O3b . . 1.49(5) y
S4a O4 . . 1.547(6) y
S4a C36 . . 1.723(11) y
S4a C37 . . 1.849(11) y
C36 H36a . . 0.9800 ?
C36 H36b . . 0.9800 ?
C36 H36c . . 0.9800 ?
C37 H37a . . 0.9800 ?
C37 H37b . . 0.9800 ?
C37 H37c . . 0.9800 ?
O5 C43 . . 1.406(4) y
O5 C40 . . 1.407(4) y
C40 C41 . . 1.465(7) y
C40 H40a . . 0.9900 ?
C40 H40b . . 0.9900 ?
C41 O6 . . 1.406(4) y
C41 H41a . . 0.9900 ?
C41 H41b . . 0.9900 ?
O6 C42 . . 1.407(4) y
C42 C43 . . 1.465(7) y
C42 H42a . . 0.9900 ?
C42 H42b . . 0.9900 ?
C43 H43a . . 0.9900 ?
C43 H43b . . 0.9900 ?
O7 C47 . . 1.406(4) y
O7 C44 . . 1.406(4) y
C44 C45 . . 1.465(7) y
C44 H44a . . 0.9900 ?
C44 H44b . . 0.9900 ?
C45 O8 . . 1.407(4) y
C45 H45a . . 0.9900 ?
C45 H45b . . 0.9900 ?
O8 C46 . . 1.407(4) y
C46 C47 . . 1.465(7) y
C46 H46a . . 0.9900 ?
C46 H46b . . 0.9900 ?
C47 H47a . . 0.9900 ?
C47 H47b . . 0.9900 ?
O9 C51 . . 1.407(4) y
O9 C48 . . 1.407(4) y
C48 C49 . . 1.465(7) y
C48 H48a . . 0.9900 ?
C48 H48b . . 0.9900 ?
C49 O10 . . 1.407(4) y
C49 H49a . . 0.9900 ?
C49 H49b . . 0.9900 ?
O10 C50 . . 1.406(4) y
C50 C51 . . 1.465(7) y
C50 H50a . . 0.9900 ?
C50 H50b . . 0.9900 ?
C51 H51a . . 0.9900 ?
C51 H51b . . 0.9900 ?
O11 C53 . . 1.370(12) y
O11 C52 . . 1.407(4) y
C52 C53 . 2_666 1.568(14) y
C52 H52a . . 0.9900 ?
C52 H52b . . 0.9900 ?
C53 C52 . 2_666 1.568(14) y
C53 H53a . . 0.9900 ?
C53 H53b . . 0.9900 ?
O12 C57 . . 1.355(14) y
O12 C54 . . 1.498(14) y
C54 C55 . . 1.476(16) y
C54 H54a . . 0.9900 ?
C54 H54b . . 0.9900 ?
C55 O13 . . 1.383(16) y
C55 H55a . . 0.9900 ?
C55 H55b . . 0.9900 ?
O13 C56 . . 1.439(15) y
C56 C57 . . 1.506(17) y
C56 H56a . . 0.9900 ?
C56 H56b . . 0.9900 ?
C57 H57a . . 0.9900 ?
C57 H57b . . 0.9900 ?
O12b C54b . . 0.60(2) y
O12b O13b . . 0.852(18) y
O12b C55b . . 1.29(2) y
C54b O13b . . 1.432(19) y
C54b C55b . . 1.44(2) y
C55b O13b . . 1.697(17) y

loop_
_geom_hbond_atom_site_label_D
_geom_hbond_atom_site_label_H
_geom_hbond_atom_site_label_A
_geom_hbond_distance_DH
_geom_hbond_distance_HA
_geom_hbond_distance_DA
_geom_hbond_angle_DHA
_geom_hbond_site_symmetry_A
_geom_hbond_publ_flag
N4 H4A N2 0.88 2.13 3.002(6) 168.5 2_645 y
N4 H4B O1 0.88 2.16 2.853(6) 134.7 . y
N5 H5A O1 0.88 2.13 2.986(6) 163.1 2_645 y
N5 H5B O12 0.88 2.02 2.901(10) 176.6 . y
N9 H9A O10 0.88 2.2 3.010(7) 152.3 . y
N9 H9B O2 0.88 2.07 2.930(7) 163.8 . y
N10 H10A O4 0.88 2.05 2.853(6) 150.9 . y
N10 H10B N8 0.88 2.17 3.026(6) 165.1 2_766 y
